data_7201523
loop_
_publ_author_name
'Gjikaj, Mimoza'
'Brockner, Wolfgang'
'Namyslo, Jan'
'Adam, Arnold'

_publ_section_title
;
 Crown-ether enclosure generated by ionic liquid
 components---synthesis, crystal structure and Raman spectra of
 compounds of imidazolium based salts and 18-crown-6
;
_journal_issue 1
_journal_name_full CrystEngComm
_journal_page_first 103
_journal_paper_doi 10.1039/b708724c
_journal_volume 10
_journal_year 2008
_chemical_formula_moiety 'C24 H48 N4 O14 S2'
_chemical_formula_sum 'C24 H48 N4 O14 S2'
_chemical_formula_weight 680.78
_chemical_name_common '1,3-dimethylimidazolium methylsulfate (18-crown-6)'
_chemical_name_systematic
;
?
;
_space_group_IT_number 2
_symmetry_cell_setting triclinic
_symmetry_space_group_name_Hall '-P 1'
_symmetry_space_group_name_H-M 'P -1'
_atom_sites_solution_hydrogens geom
_atom_sites_solution_primary direct
_atom_sites_solution_secondary difmap
_audit_creation_method SHELXL-97
_cell_angle_alpha 86.929(18)
_cell_angle_beta 80.092(18)
_cell_angle_gamma 82.061(17)
_cell_formula_units_Z 1
_cell_length_a 8.5511(18)
_cell_length_b 9.298(2)
_cell_length_c 10.774(3)
_cell_measurement_temperature 223(2)
_cell_measurement_theta_max 25.02
_cell_measurement_theta_min 2.21
_cell_volume 835.4(3)
_computing_structure_refinement 'SHELXL-97 (Sheldrick, 1997)'
_computing_structure_solution 'SHELXS-97 (Sheldrick, 1990)'
_diffrn_ambient_temperature 223(2)
_diffrn_detector_area_resol_mean 'not measured'
_diffrn_measured_fraction_theta_full 0.989
_diffrn_measured_fraction_theta_max 0.989
_diffrn_measurement_device_type 'IPDS II (Stoe & Cie)'
_diffrn_measurement_method '\w and \f scans'
_diffrn_radiation_monochromator graphite
_diffrn_radiation_source 'fine-focus sealed tube'
_diffrn_radiation_type MoK\a
_diffrn_radiation_wavelength 0.71073
_diffrn_reflns_av_R_equivalents 0.0509
_diffrn_reflns_av_sigmaI/netI 0.0431
_diffrn_reflns_limit_h_max 10
_diffrn_reflns_limit_h_min -9
_diffrn_reflns_limit_k_max 11
_diffrn_reflns_limit_k_min -11
_diffrn_reflns_limit_l_max 12
_diffrn_reflns_limit_l_min -12
_diffrn_reflns_number 8892
_diffrn_reflns_theta_full 25.02
_diffrn_reflns_theta_max 25.02
_diffrn_reflns_theta_min 2.21
_diffrn_standards_decay_% 'not measured'
_diffrn_standards_interval_count 'not measured'
_diffrn_standards_interval_time 'not measured'
_diffrn_standards_number 'not measured'
_exptl_absorpt_coefficient_mu 0.228
_exptl_absorpt_correction_type none
_exptl_crystal_colour colourless
_exptl_crystal_density_diffrn 1.353
_exptl_crystal_density_method 'not measured'
_exptl_crystal_description cubic
_exptl_crystal_F_000 364
_exptl_crystal_size_max 0.25
_exptl_crystal_size_mid 0.20
_exptl_crystal_size_min 0.18
_refine_diff_density_max 0.573
_refine_diff_density_min -0.321
_refine_diff_density_rms 0.061
_refine_ls_extinction_coef 0.006(4)
_refine_ls_extinction_expression Fc^*^=kFc[1+0.001xFc^2^\l^3^/sin(2\q)]^-1/4^
_refine_ls_extinction_method SHELXL
_refine_ls_goodness_of_fit_ref 1.030
_refine_ls_hydrogen_treatment mixed
_refine_ls_matrix_type full
_refine_ls_number_parameters 293
_refine_ls_number_reflns 2903
_refine_ls_number_restraints 0
_refine_ls_restrained_S_all 1.030
_refine_ls_R_factor_all 0.0845
_refine_ls_R_factor_gt 0.0621
_refine_ls_shift/su_max 0.000
_refine_ls_shift/su_mean 0.000
_refine_ls_structure_factor_coef Fsqd
_refine_ls_weighting_details 'calc w=1/[\s^2^(Fo^2^)+(0.0893P)^2^+0.6952P] where P=(Fo^2^+2Fc^2^)/3'
_refine_ls_weighting_scheme calc
_refine_ls_wR_factor_gt 0.1542
_refine_ls_wR_factor_ref 0.1682
_reflns_number_gt 2183
_reflns_number_total 2903
_reflns_threshold_expression >2sigma(I)
_cod_data_source_file b708724c.txt
_cod_data_source_block 1
_cod_original_cell_volume 835.3(3)
_cod_database_code 7201523

loop_
_symmetry_equiv_pos_as_xyz
'x, y, z'
'-x, -y, -z'

loop_
_atom_site_label
_atom_site_type_symbol
_atom_site_fract_x
_atom_site_fract_y
_atom_site_fract_z
_atom_site_U_iso_or_equiv
_atom_site_adp_type
_atom_site_occupancy
_atom_site_symmetry_multiplicity
_atom_site_calc_flag
_atom_site_refinement_flags
_atom_site_disorder_assembly
_atom_site_disorder_group
S1 S 0.35824(11) 0.31940(9) 0.81850(8) 0.0412(3) Uani 1 1 d . . .
O1 O 0.4028(5) 0.4384(4) 0.7427(4) 0.1051(15) Uani 1 1 d . . .
O2 O 0.4772(5) 0.2414(4) 0.8802(4) 0.0990(13) Uani 1 1 d . . .
O3 O 0.2901(5) 0.2222(5) 0.7502(4) 0.0985(13) Uani 1 1 d . . .
O4 O 0.2070(4) 0.3764(4) 0.9169(3) 0.0837(11) Uani 1 1 d . . .
O5 O 0.8723(3) 0.1121(3) 0.7355(2) 0.0505(7) Uani 1 1 d . . .
O6 O 0.9257(3) 0.3046(3) 0.5185(3) 0.0530(7) Uani 1 1 d . . .
O7 O 0.9678(3) 0.1787(3) 0.2744(3) 0.0579(7) Uani 1 1 d . . .
N1 N 0.5054(3) -0.1455(3) 0.7328(3) 0.0402(7) Uani 1 1 d . . .
N3 N 0.6688(3) -0.0943(3) 0.5659(3) 0.0348(6) Uani 1 1 d . . .
C2 C 0.5884(4) -0.0436(4) 0.6738(3) 0.0375(8) Uani 1 1 d . . .
C4 C 0.6342(5) -0.2323(4) 0.5543(4) 0.0451(9) Uani 1 1 d . . .
C5 C 0.5336(5) -0.2647(4) 0.6582(4) 0.0486(9) Uani 1 1 d . . .
C6 C 0.3989(6) -0.1294(7) 0.8549(4) 0.0626(12) Uani 1 1 d . . .
C7 C 0.7799(5) -0.0176(5) 0.4753(4) 0.0442(8) Uani 1 1 d . . .
C8 C 0.2371(11) 0.4827(7) 1.0031(6) 0.099(2) Uani 1 1 d . . .
C9 C 0.8713(6) 0.2636(5) 0.7421(5) 0.0625(12) Uani 1 1 d . . .
C10 C 0.8133(5) 0.3375(4) 0.6306(5) 0.0644(13) Uani 1 1 d . . .
C11 C 0.8738(6) 0.3769(5) 0.4116(5) 0.0663(13) Uani 1 1 d . . .
C12 C 0.9824(6) 0.3253(5) 0.2966(5) 0.0667(13) Uani 1 1 d . . .
C13 C 0.9269(6) -0.1236(6) 0.8312(4) 0.0640(12) Uani 1 1 d . . .
C14 C 0.9344(6) 0.0335(6) 0.8385(4) 0.0653(13) Uani 1 1 d . . .
H2 H 0.590(4) 0.038(4) 0.702(3) 0.041(10) Uiso 1 1 d . . .
H4 H 0.674(4) -0.282(4) 0.487(4) 0.041(10) Uiso 1 1 d . . .
H5 H 0.494(6) -0.343(5) 0.678(4) 0.064(13) Uiso 1 1 d . . .
H61 H 0.441(7) -0.190(6) 0.908(6) 0.090(18) Uiso 1 1 d . . .
H62 H 0.297(8) -0.156(6) 0.850(5) 0.098(19) Uiso 1 1 d . . .
H63 H 0.385(7) -0.028(8) 0.881(6) 0.11(2) Uiso 1 1 d . . .
H71 H 0.746(8) -0.002(7) 0.409(6) 0.10(2) Uiso 1 1 d . . .
H72 H 0.801(6) 0.065(6) 0.508(5) 0.080(15) Uiso 1 1 d . . .
H73 H 0.879(8) -0.075(7) 0.457(6) 0.11(2) Uiso 1 1 d . . .
H81 H 0.344(5) 0.461(4) 1.031(4) 0.040(11) Uiso 1 1 d . . .
H82 H 0.2898 0.5780 0.9643 0.24(5) Uiso 1 1 d . . .
H83 H 0.129(8) 0.517(7) 1.051(6) 0.10(2) Uiso 1 1 d . . .
H91 H 0.984(6) 0.285(5) 0.746(4) 0.066(13) Uiso 1 1 d . . .
H92 H 0.786(7) 0.303(6) 0.821(5) 0.097(17) Uiso 1 1 d . . .
H101 H 0.716(6) 0.312(5) 0.627(4) 0.065(13) Uiso 1 1 d . . .
H102 H 0.789(6) 0.439(6) 0.645(4) 0.072(13) Uiso 1 1 d . . .
H111 H 0.764(6) 0.354(5) 0.402(4) 0.072(13) Uiso 1 1 d . . .
H112 H 0.876(6) 0.484(6) 0.416(5) 0.090(16) Uiso 1 1 d . . .
H121 H 0.969(7) 0.386(6) 0.225(6) 0.100(18) Uiso 1 1 d . . .
H122 H 1.100(6) 0.328(5) 0.298(4) 0.065(12) Uiso 1 1 d . . .
H131 H 0.950(6) -0.170(6) 0.911(5) 0.088(16) Uiso 1 1 d . . .
H132 H 0.821(6) -0.145(5) 0.828(4) 0.073(14) Uiso 1 1 d . . .
H141 H 0.882(6) 0.064(5) 0.911(5) 0.079(15) Uiso 1 1 d . . .
H142 H 1.044(6) 0.056(5) 0.841(4) 0.059(12) Uiso 1 1 d . . .

loop_
_atom_site_aniso_label
_atom_site_aniso_U_11
_atom_site_aniso_U_22
_atom_site_aniso_U_33
_atom_site_aniso_U_23
_atom_site_aniso_U_13
_atom_site_aniso_U_12
S1 0.0450(5) 0.0398(5) 0.0385(5) 0.0018(3) -0.0077(4) -0.0047(4)
O1 0.109(3) 0.075(2) 0.112(3) 0.040(2) 0.023(2) -0.013(2)
O2 0.103(3) 0.098(3) 0.101(3) 0.003(2) -0.058(2) 0.020(2)
O3 0.093(3) 0.111(3) 0.100(3) -0.044(2) -0.022(2) -0.022(2)
O4 0.081(2) 0.079(2) 0.083(2) -0.0190(19) 0.0231(19) -0.0211(19)
O5 0.0495(15) 0.0590(16) 0.0458(14) -0.0182(12) -0.0059(12) -0.0131(12)
O6 0.0428(14) 0.0372(13) 0.0802(19) 0.0009(13) -0.0165(13) -0.0033(11)
O7 0.0610(17) 0.0658(18) 0.0523(16) 0.0142(13) -0.0143(14) -0.0277(14)
N1 0.0336(14) 0.0444(16) 0.0443(16) 0.0085(13) -0.0123(12) -0.0080(13)
N3 0.0318(13) 0.0320(14) 0.0418(15) 0.0025(11) -0.0104(12) -0.0045(11)
C2 0.0359(17) 0.0333(17) 0.0448(19) -0.0002(15) -0.0108(15) -0.0054(14)
C4 0.047(2) 0.0355(18) 0.054(2) -0.0080(17) -0.0133(18) -0.0035(16)
C5 0.043(2) 0.036(2) 0.071(3) 0.0109(18) -0.0212(19) -0.0133(17)
C6 0.059(3) 0.075(3) 0.050(2) 0.016(2) 0.000(2) -0.016(3)
C7 0.042(2) 0.046(2) 0.045(2) 0.0009(17) -0.0044(17) -0.0107(18)
C8 0.134(6) 0.082(4) 0.075(4) -0.038(3) 0.014(4) -0.024(4)
C9 0.054(2) 0.067(3) 0.068(3) -0.036(2) -0.004(2) -0.008(2)
C10 0.046(2) 0.035(2) 0.111(4) -0.029(2) -0.004(2) -0.0014(18)
C11 0.060(3) 0.037(2) 0.108(4) 0.017(2) -0.034(3) -0.007(2)
C12 0.071(3) 0.053(2) 0.087(3) 0.038(2) -0.041(3) -0.027(2)
C13 0.062(3) 0.094(4) 0.043(2) 0.018(2) -0.017(2) -0.032(3)
C14 0.059(3) 0.113(4) 0.0276(19) -0.010(2) -0.0084(18) -0.019(3)

loop_
_atom_type_symbol
_atom_type_description
_atom_type_scat_dispersion_real
_atom_type_scat_dispersion_imag
_atom_type_scat_source
C C 0.0033 0.0016 'International Tables Vol C Tables 4.2.6.8 and 6.1.1.4'
H H 0.0000 0.0000 'International Tables Vol C Tables 4.2.6.8 and 6.1.1.4'
N N 0.0061 0.0033 'International Tables Vol C Tables 4.2.6.8 and 6.1.1.4'
O O 0.0106 0.0060 'International Tables Vol C Tables 4.2.6.8 and 6.1.1.4'
S S 0.1246 0.1234 'International Tables Vol C Tables 4.2.6.8 and 6.1.1.4'

loop_
_geom_angle_atom_site_label_1
_geom_angle_atom_site_label_2
_geom_angle_atom_site_label_3
_geom_angle
_geom_angle_site_symmetry_1
_geom_angle_site_symmetry_3
_geom_angle_publ_flag
O1 S1 O2 116.2(3) . . ?
O1 S1 O3 111.3(3) . . ?
O2 S1 O3 110.1(3) . . ?
O1 S1 O4 107.3(2) . . ?
O2 S1 O4 110.5(3) . . ?
O3 S1 O4 100.2(2) . . ?
C8 O4 S1 114.0(4) . . ?
C9 O5 C14 112.2(3) . . ?
C11 O6 C10 111.7(3) . . ?
C13 O7 C12 113.0(4) 2_756 . ?
C2 N1 C5 108.2(3) . . ?
C2 N1 C6 125.1(4) . . ?
C5 N1 C6 126.6(4) . . ?
C2 N3 C4 108.4(3) . . ?
C2 N3 C7 125.7(3) . . ?
C4 N3 C7 125.8(3) . . ?
N3 C2 N1 108.7(3) . . ?
N3 C2 H2 127(3) . . ?
N1 C2 H2 125(3) . . ?
C5 C4 N3 107.5(3) . . ?
C5 C4 H4 131(2) . . ?
N3 C4 H4 121(3) . . ?
C4 C5 N1 107.1(3) . . ?
C4 C5 H5 129(3) . . ?
N1 C5 H5 124(3) . . ?
N1 C6 H61 107(4) . . ?
N1 C6 H62 111(3) . . ?
H61 C6 H62 107(5) . . ?
N1 C6 H63 110(4) . . ?
H61 C6 H63 113(5) . . ?
H62 C6 H63 108(5) . . ?
N3 C7 H71 110(4) . . ?
N3 C7 H72 111(3) . . ?
H71 C7 H72 113(5) . . ?
N3 C7 H73 110(4) . . ?
H71 C7 H73 107(5) . . ?
H72 C7 H73 105(5) . . ?
O4 C8 H81 114(2) . . ?
O4 C8 H82 119.1(5) . . ?
H81 C8 H82 80(2) . . ?
O4 C8 H83 104(4) . . ?
H81 C8 H83 131(4) . . ?
H82 C8 H83 107(4) . . ?
O5 C9 C10 109.4(3) . . ?
O5 C9 H91 109(3) . . ?
C10 C9 H91 110(3) . . ?
O5 C9 H92 109(3) . . ?
C10 C9 H92 105(3) . . ?
H91 C9 H92 113(4) . . ?
O6 C10 C9 111.0(3) . . ?
O6 C10 H101 113(3) . . ?
C9 C10 H101 108(3) . . ?
O6 C10 H102 114(3) . . ?
C9 C10 H102 109(3) . . ?
H101 C10 H102 102(4) . . ?
O6 C11 C12 109.8(3) . . ?
O6 C11 H111 111(3) . . ?
C12 C11 H111 106(3) . . ?
O6 C11 H112 110(3) . . ?
C12 C11 H112 108(3) . . ?
H111 C11 H112 112(4) . . ?
O7 C12 C11 111.0(4) . . ?
O7 C12 H121 111(3) . . ?
C11 C12 H121 113(3) . . ?
O7 C12 H122 106(3) . . ?
C11 C12 H122 115(3) . . ?
H121 C12 H122 100(4) . . ?
O7 C13 C14 109.7(4) 2_756 . ?
O7 C13 H131 114(3) 2_756 . ?
C14 C13 H131 108(3) . . ?
O7 C13 H132 110(3) 2_756 . ?
C14 C13 H132 113(3) . . ?
H131 C13 H132 103(4) . . ?
O5 C14 C13 110.5(3) . . ?
O5 C14 H141 111(3) . . ?
C13 C14 H141 109(3) . . ?
O5 C14 H142 110(3) . . ?
C13 C14 H142 113(3) . . ?
H141 C14 H142 103(4) . . ?

loop_
_geom_bond_atom_site_label_1
_geom_bond_atom_site_label_2
_geom_bond_distance
_geom_bond_site_symmetry_2
_geom_bond_publ_flag
S1 O1 1.396(4) . ?
S1 O2 1.407(4) . ?
S1 O3 1.435(4) . ?
S1 O4 1.574(3) . ?
O4 C8 1.469(7) . ?
O5 C9 1.413(5) . ?
O5 C14 1.434(5) . ?
O6 C11 1.409(5) . ?
O6 C10 1.426(5) . ?
O7 C13 1.396(6) 2_756 ?
O7 C12 1.422(5) . ?
N1 C2 1.331(4) . ?
N1 C5 1.374(5) . ?
N1 C6 1.467(5) . ?
N3 C2 1.320(4) . ?
N3 C4 1.372(4) . ?
N3 C7 1.469(5) . ?
C2 H2 0.84(4) . ?
C4 C5 1.338(6) . ?
C4 H4 0.87(4) . ?
C5 H5 0.85(5) . ?
C6 H61 0.87(6) . ?
C6 H62 0.95(6) . ?
C6 H63 0.98(7) . ?
C7 H71 0.82(7) . ?
C7 H72 0.92(6) . ?
C7 H73 0.93(7) . ?
C8 H81 1.01(4) . ?
C8 H82 1.081(7) . ?
C8 H83 1.00(6) . ?
C9 C10 1.478(7) . ?
C9 H91 1.01(5) . ?
C9 H92 1.06(6) . ?
C10 H101 0.90(5) . ?
C10 H102 0.95(5) . ?
C11 C12 1.474(8) . ?
C11 H111 1.02(5) . ?
C11 H112 1.01(6) . ?
C12 H121 0.94(6) . ?
C12 H122 1.01(5) . ?
C13 O7 1.396(6) 2_756 ?
C13 C14 1.478(7) . ?
C13 H131 0.97(6) . ?
C13 H132 0.96(5) . ?
C14 H141 0.87(5) . ?
C14 H142 1.00(5) . ?
